data_7053410
loop_
_publ_author_name
'Starosta, Rados\/law'
'Florek, Magdalena'
'Kr\'ol, Jaros\/law'
'Puchalska, Ma\/lgorzata'
'Kochel, Andrzej'

_publ_section_title
;
 Copper(I) iodide complexes containing new aliphatic aminophosphine
 ligands and diimines---luminescent properties and antibacterial activity
;
_journal_issue 7
_journal_name_full 'New Journal of Chemistry'
_journal_page_first 1441
_journal_paper_doi 10.1039/b9nj00636b
_journal_volume 34
_journal_year 2010
_chemical_formula_moiety 'C30 H47 Cu I N8 P, C7 H8'
_chemical_formula_sum 'C37 H55 Cu I N8 P'
_chemical_formula_weight 833.31
_chemical_name_common
;
Iodo-(1,10-phenanthroline-N,N')-(tris((4-methylpiperazin-1-yl)methyl)
phosphine-P)-copper(I) toluene solvate
;
_chemical_name_systematic
;
Iodo-(1,10-phenanthroline-N,N')-(tris((4-methylpiperazin-1-yl)methyl)
phosphine-P)-copper(I) toluene solvate
;
_space_group_IT_number 2
_symmetry_cell_setting triclinic
_symmetry_space_group_name_Hall '-P 1'
_symmetry_space_group_name_H-M 'P -1'
_atom_sites_solution_hydrogens geom
_atom_sites_solution_primary direct
_atom_sites_solution_secondary difmap
_audit_creation_method SHELXL-97
_cell_angle_alpha 64.78(4)
_cell_angle_beta 71.94(5)
_cell_angle_gamma 86.62(3)
_cell_formula_units_Z 4
_cell_length_a 12.799(3)
_cell_length_b 18.400(4)
_cell_length_c 19.828(3)
_cell_measurement_reflns_used 2624
_cell_measurement_temperature 100(2)
_cell_measurement_theta_max 25.20
_cell_measurement_theta_min 2.72
_cell_volume 4002(2)
_computing_cell_refinement 'CrysAlis RED (Oxford Diffraction, date)'
_computing_data_collection 'CrysAlis CCD (Oxford Diffraction, date)'
_computing_data_reduction 'CrysAlis RED '
_computing_molecular_graphics 'SHELXTL (Bruker, 1999)'
_computing_publication_material SHELXL-97
_computing_structure_refinement 'SHELXL-97 (Sheldrick, 1997)'
_computing_structure_solution 'SHELXS-97 (Sheldrick, 1997)'
_diffrn_ambient_temperature 100(2)
_diffrn_measured_fraction_theta_full 0.996
_diffrn_measured_fraction_theta_max 0.996
_diffrn_measurement_device_type KM4-CCD
_diffrn_measurement_method /w
_diffrn_radiation_monochromator graphite
_diffrn_radiation_source 'fine-focus sealed tube'
_diffrn_radiation_type MoK\a
_diffrn_radiation_wavelength 0.71073
_diffrn_reflns_av_R_equivalents 0.1098
_diffrn_reflns_av_sigmaI/netI 0.1118
_diffrn_reflns_limit_h_max 15
_diffrn_reflns_limit_h_min -15
_diffrn_reflns_limit_k_max 21
_diffrn_reflns_limit_k_min -21
_diffrn_reflns_limit_l_max 21
_diffrn_reflns_limit_l_min -23
_diffrn_reflns_number 48915
_diffrn_reflns_theta_full 25.10
_diffrn_reflns_theta_max 25.10
_diffrn_reflns_theta_min 2.77
_exptl_absorpt_coefficient_mu 1.393
_exptl_absorpt_correction_T_max 0.876
_exptl_absorpt_correction_T_min 0.678
_exptl_absorpt_correction_type analytical
_exptl_absorpt_process_details 'Oxford Diffraction, CrysAlis RED 1.171.30'
_exptl_crystal_colour orange
_exptl_crystal_density_diffrn 1.383
_exptl_crystal_density_method 'not measured'
_exptl_crystal_description plate
_exptl_crystal_F_000 1720
_exptl_crystal_size_max 0.18
_exptl_crystal_size_mid 0.17
_exptl_crystal_size_min 0.15
_refine_diff_density_max 3.328
_refine_diff_density_min -1.088
_refine_diff_density_rms 0.196
_refine_ls_extinction_method none
_refine_ls_goodness_of_fit_ref 1.143
_refine_ls_hydrogen_treatment constr
_refine_ls_matrix_type full
_refine_ls_number_parameters 860
_refine_ls_number_reflns 14193
_refine_ls_number_restraints 0
_refine_ls_restrained_S_all 1.143
_refine_ls_R_factor_all 0.1518
_refine_ls_R_factor_gt 0.0984
_refine_ls_shift/su_max 0.000
_refine_ls_shift/su_mean 0.000
_refine_ls_structure_factor_coef Fsqd
_refine_ls_weighting_details 'calc w=1/[\s^2^(Fo^2^)+(0.0000P)^2^+159.3083P] where P=(Fo^2^+2Fc^2^)/3'
_refine_ls_weighting_scheme calc
_refine_ls_wR_factor_gt 0.2529
_refine_ls_wR_factor_ref 0.2704
_reflns_number_gt 8624
_reflns_number_total 14193
_reflns_threshold_expression >2sigma(I)
_cod_data_source_file b9nj00636b.txt
_cod_data_source_block star15a
_cod_depositor_comments
;
The following automatic conversions were performed:

'_symmetry_cell_setting' value 'Triclinic' changed to 'triclinic'
according to /home/saulius/struct/CIF-dictionaries/cif_core.dic
dictionary named 'cif_core.dic' version 2.4.2 from 2011-04-26.

Automatic conversion script
Id: cif_fix_values 1891 2012-01-12 08:04:46Z andrius 
;
_cod_database_code 7053410

loop_
_symmetry_equiv_pos_as_xyz
'x, y, z'
'-x, -y, -z'

loop_
_atom_site_label
_atom_site_type_symbol
_atom_site_fract_x
_atom_site_fract_y
_atom_site_fract_z
_atom_site_U_iso_or_equiv
_atom_site_adp_type
_atom_site_occupancy
_atom_site_symmetry_multiplicity
_atom_site_calc_flag
_atom_site_refinement_flags
Cu1A Cu -0.26173(15) 0.13060(11) 0.26349(11) 0.0258(4) Uani 1 1 d .
I1A I -0.25407(8) 0.11413(6) 0.39953(6) 0.0278(3) Uani 1 1 d .
P1A P -0.1973(3) 0.0185(2) 0.2581(2) 0.0303(10) Uani 1 1 d .
C11A C -0.2846(15) -0.0690(10) 0.3417(12) 0.048(5) Uani 1 1 d .
H11A H -0.2778 -0.0708 0.3908 0.058 Uiso 1 1 calc R
H11E H -0.3625 -0.0612 0.3436 0.058 Uiso 1 1 calc R
N11A N -0.2586(12) -0.1454(8) 0.3396(9) 0.040(4) Uani 1 1 d .
C12A C -0.3429(14) -0.1796(10) 0.3245(10) 0.040(4) Uani 1 1 d .
H12A H -0.3580 -0.1391 0.2769 0.048 Uiso 1 1 calc R
H12E H -0.4118 -0.1933 0.3692 0.048 Uiso 1 1 calc R
C13A C -0.3085(15) -0.2539(9) 0.3129(10) 0.037(4) Uani 1 1 d .
H13A H -0.3693 -0.2770 0.3051 0.045 Uiso 1 1 calc R
H13E H -0.2436 -0.2394 0.2652 0.045 Uiso 1 1 calc R
N14A N -0.2811(12) -0.3137(8) 0.3805(9) 0.040(4) Uani 1 1 d .
C15A C -0.1955(14) -0.2791(9) 0.3953(10) 0.035(4) Uani 1 1 d .
H15A H -0.1277 -0.2627 0.3493 0.041 Uiso 1 1 calc R
H15E H -0.1776 -0.3199 0.4415 0.041 Uiso 1 1 calc R
C16A C -0.2352(14) -0.2066(10) 0.4101(10) 0.036(4) Uani 1 1 d .
H16A H -0.3028 -0.2229 0.4562 0.044 Uiso 1 1 calc R
H16E H -0.1779 -0.1838 0.4214 0.044 Uiso 1 1 calc R
C17A C -0.2451(16) -0.3851(10) 0.3666(11) 0.046(5) Uani 1 1 d .
H17A H -0.1788 -0.3695 0.3206 0.069 Uiso 1 1 calc R
H17E H -0.3040 -0.4075 0.3572 0.069 Uiso 1 1 calc R
H17F H -0.2285 -0.4258 0.4127 0.069 Uiso 1 1 calc R
C21A C -0.1819(15) -0.0080(10) 0.1764(10) 0.039(4) Uani 1 1 d .
H21A H -0.1138 0.0214 0.1335 0.047 Uiso 1 1 calc R
H21E H -0.1727 -0.0664 0.1945 0.047 Uiso 1 1 calc R
N21A N -0.2726(13) 0.0098(8) 0.1454(8) 0.039(4) Uani 1 1 d .
C22A C -0.2698(17) -0.0360(10) 0.0996(11) 0.048(5) Uani 1 1 d .
H22A H -0.2773 -0.0945 0.1341 0.057 Uiso 1 1 calc R
H22E H -0.1983 -0.0229 0.0572 0.057 Uiso 1 1 calc R
C23A C -0.362(3) -0.0152(13) 0.0649(14) 0.081(9) Uani 1 1 d .
H23A H -0.3598 -0.0465 0.0344 0.097 Uiso 1 1 calc R
H23E H -0.4332 -0.0301 0.1075 0.097 Uiso 1 1 calc R
N24A N -0.352(3) 0.0688(13) 0.0147(14) 0.140(13) Uani 1 1 d .
C25A C -0.357(3) 0.1156(14) 0.0599(15) 0.089(10) Uani 1 1 d .
H25A H -0.3486 0.1740 0.0248 0.107 Uiso 1 1 calc R
H25E H -0.4296 0.1032 0.1014 0.107 Uiso 1 1 calc R
C26A C -0.270(2) 0.0951(11) 0.0948(11) 0.070(8) Uani 1 1 d .
H26A H -0.2748 0.1260 0.1259 0.084 Uiso 1 1 calc R
H26E H -0.1985 0.1122 0.0523 0.084 Uiso 1 1 calc R
C27A C -0.398(3) 0.0937(15) -0.0387(16) 0.103(11) Uani 1 1 d .
H27A H -0.3767 0.1515 -0.0714 0.154 Uiso 1 1 calc R
H27E H -0.4779 0.0845 -0.0148 0.154 Uiso 1 1 calc R
H27F H -0.3729 0.0644 -0.0713 0.154 Uiso 1 1 calc R
C31A C -0.0608(13) -0.0068(9) 0.2737(11) 0.038(4) Uani 1 1 d .
H31A H -0.0570 0.0054 0.3170 0.046 Uiso 1 1 calc R
H31E H -0.0552 -0.0655 0.2904 0.046 Uiso 1 1 calc R
N31A N 0.0329(11) 0.0365(8) 0.2045(8) 0.039(4) Uani 1 1 d .
C32A C 0.1377(15) 0.0077(10) 0.2148(11) 0.052(6) Uani 1 1 d .
H32A H 0.1356 -0.0512 0.2310 0.062 Uiso 1 1 calc R
H32E H 0.1504 0.0181 0.2569 0.062 Uiso 1 1 calc R
C33A C 0.2296(15) 0.0492(10) 0.1403(11) 0.045(5) Uani 1 1 d .
H33A H 0.3000 0.0273 0.1472 0.054 Uiso 1 1 calc R
H33E H 0.2166 0.0397 0.0979 0.054 Uiso 1 1 calc R
N34A N 0.2361(11) 0.1363(8) 0.1188(8) 0.035(3) Uani 1 1 d .
C35A C 0.1314(12) 0.1655(10) 0.1090(10) 0.035(4) Uani 1 1 d .
H35A H 0.1208 0.1579 0.0649 0.042 Uiso 1 1 calc R
H35E H 0.1339 0.2240 0.0948 0.042 Uiso 1 1 calc R
C36A C 0.0352(13) 0.1239(9) 0.1807(11) 0.038(4) Uani 1 1 d .
H36A H 0.0409 0.1356 0.2238 0.045 Uiso 1 1 calc R
H36E H -0.0340 0.1440 0.1697 0.045 Uiso 1 1 calc R
C37A C 0.3256(14) 0.1779(12) 0.0459(12) 0.054(6) Uani 1 1 d .
H37A H 0.3122 0.1690 0.0038 0.082 Uiso 1 1 calc R
H37E H 0.3956 0.1568 0.0528 0.082 Uiso 1 1 calc R
H37F H 0.3293 0.2357 0.0320 0.082 Uiso 1 1 calc R
N41A N -0.4103(10) 0.1589(7) 0.2386(7) 0.025(3) Uani 1 1 d .
N42A N -0.2180(10) 0.2496(8) 0.1817(7) 0.025(3) Uani 1 1 d .
C41A C -0.5052(12) 0.1140(9) 0.2664(9) 0.027(4) Uani 1 1 d .
H41A H -0.5124 0.0614 0.3076 0.032 Uiso 1 1 calc R
C42A C -0.5961(13) 0.1403(9) 0.2381(9) 0.031(4) Uani 1 1 d .
H42A H -0.6619 0.1058 0.2598 0.037 Uiso 1 1 calc R
C43A C -0.5877(13) 0.2159(10) 0.1791(9) 0.033(4) Uani 1 1 d .
H43A H -0.6478 0.2352 0.1596 0.040 Uiso 1 1 calc R
C44A C -0.4878(13) 0.2649(10) 0.1477(9) 0.030(4) Uani 1 1 d .
C45A C -0.4724(12) 0.3457(9) 0.0849(9) 0.030(4) Uani 1 1 d .
H45A H -0.5278 0.3654 0.0604 0.036 Uiso 1 1 calc R
C46A C -0.3716(13) 0.3966(10) 0.0592(9) 0.030(4) Uiso 1 1 d .
H46A H -0.3648 0.4519 0.0234 0.036 Uiso 1 1 calc R
C47A C -0.2872(12) 0.3632(8) 0.0877(8) 0.023(3) Uani 1 1 d .
C48A C -0.1857(12) 0.4074(9) 0.0626(10) 0.033(4) Uani 1 1 d .
H48A H -0.1717 0.4601 0.0208 0.039 Uiso 1 1 calc R
C49A C -0.1070(14) 0.3750(9) 0.0978(9) 0.032(4) Uani 1 1 d .
H49A H -0.0401 0.4058 0.0830 0.039 Uiso 1 1 calc R
C50A C -0.1268(13) 0.2958(8) 0.1559(9) 0.027(4) Uani 1 1 d .
H50A H -0.0701 0.2738 0.1784 0.033 Uiso 1 1 calc R
C51A C -0.4008(12) 0.2341(9) 0.1783(8) 0.021(3) Uani 1 1 d .
C52A C -0.2989(12) 0.2846(9) 0.1485(9) 0.030(4) Uani 1 1 d .
Cu1B Cu 0.17538(15) 0.36997(11) 0.25370(11) 0.0278(5) Uani 1 1 d .
I1B I 0.19523(8) 0.37844(6) 0.11498(6) 0.0293(3) Uani 1 1 d .
P1B P 0.0867(3) 0.4756(2) 0.2550(2) 0.0248(9) Uani 1 1 d .
C11B C 0.1641(13) 0.5659(9) 0.1685(9) 0.031(4) Uani 1 1 d .
H11B H 0.2370 0.5731 0.1734 0.037 Uiso 1 1 calc R
H11G H 0.1771 0.5565 0.1210 0.037 Uiso 1 1 calc R
N11B N 0.1094(10) 0.6410(7) 0.1570(8) 0.031(3) Uani 1 1 d .
C12B C 0.1706(14) 0.6996(10) 0.1647(11) 0.041(4) Uani 1 1 d .
H12B H 0.2408 0.7188 0.1208 0.049 Uiso 1 1 calc R
H12G H 0.1885 0.6736 0.2145 0.049 Uiso 1 1 calc R
C13B C 0.1045(17) 0.7708(11) 0.1641(11) 0.052(5) Uani 1 1 d .
H13B H 0.0370 0.7526 0.2103 0.062 Uiso 1 1 calc R
H13G H 0.1488 0.8110 0.1671 0.062 Uiso 1 1 calc R
N14B N 0.0747(12) 0.8072(9) 0.0931(9) 0.043(4) Uani 1 1 d .
C15B C 0.0165(16) 0.7483(12) 0.0828(13) 0.051(5) Uani 1 1 d .
H15B H 0.0005 0.7748 0.0323 0.062 Uiso 1 1 calc R
H15G H -0.0546 0.7281 0.1257 0.062 Uiso 1 1 calc R
C16B C 0.0843(14) 0.6791(11) 0.0834(10) 0.039(4) Uani 1 1 d .
H16B H 0.0432 0.6393 0.0776 0.047 Uiso 1 1 calc R
H16G H 0.1537 0.6986 0.0388 0.047 Uiso 1 1 calc R
C17B C 0.0093(18) 0.8758(12) 0.0910(14) 0.075(8) Uani 1 1 d .
H17B H -0.0610 0.8567 0.1337 0.112 Uiso 1 1 calc R
H17G H -0.0048 0.9020 0.0405 0.112 Uiso 1 1 calc R
H17H H 0.0500 0.9145 0.0976 0.112 Uiso 1 1 calc R
C21B C 0.0593(13) 0.5114(9) 0.3307(10) 0.033(4) Uani 1 1 d .
H21B H 0.0253 0.5632 0.3139 0.040 Uiso 1 1 calc R
H21G H 0.0062 0.4720 0.3797 0.040 Uiso 1 1 calc R
N21B N 0.1602(10) 0.5226(8) 0.3460(7) 0.028(3) Uani 1 1 d .
C22B C 0.1514(14) 0.5769(10) 0.3852(10) 0.035(4) Uani 1 1 d .
H22B H 0.0979 0.5518 0.4389 0.042 Uiso 1 1 calc R
H22G H 0.1253 0.6288 0.3552 0.042 Uiso 1 1 calc R
C23B C 0.2643(15) 0.5911(12) 0.3892(12) 0.047(5) Uani 1 1 d .
H23B H 0.3164 0.6175 0.3352 0.056 Uiso 1 1 calc R
H23G H 0.2598 0.6282 0.4142 0.056 Uiso 1 1 calc R
N24B N 0.3060(12) 0.5183(9) 0.4324(9) 0.043(4) Uani 1 1 d .
C25B C 0.3067(15) 0.4592(11) 0.4002(10) 0.041(4) Uani 1 1 d .
H25B H 0.3282 0.4073 0.4344 0.049 Uiso 1 1 calc R
H25G H 0.3624 0.4787 0.3474 0.049 Uiso 1 1 calc R
C26B C 0.1950(13) 0.4457(10) 0.3941(10) 0.034(4) Uani 1 1 d .
H26B H 0.1993 0.4078 0.3701 0.041 Uiso 1 1 calc R
H26G H 0.1402 0.4216 0.4473 0.041 Uiso 1 1 calc R
C27B C 0.4171(16) 0.5336(15) 0.4318(14) 0.064(7) Uani 1 1 d .
H27B H 0.4425 0.4831 0.4636 0.095 Uiso 1 1 calc R
H27G H 0.4161 0.5725 0.4536 0.095 Uiso 1 1 calc R
H27H H 0.4672 0.5555 0.3776 0.095 Uiso 1 1 calc R
C31B C -0.0496(12) 0.4814(10) 0.2415(9) 0.030(4) Uani 1 1 d .
H31B H -0.0640 0.5388 0.2173 0.036 Uiso 1 1 calc R
H31G H -0.0486 0.4583 0.2044 0.036 Uiso 1 1 calc R
N31B N -0.1380(9) 0.4401(7) 0.3128(8) 0.026(3) Uani 1 1 d .
C32B C -0.2459(12) 0.4542(9) 0.3021(10) 0.027(4) Uani 1 1 d .
H32B H -0.2525 0.4328 0.2654 0.033 Uiso 1 1 calc R
H32G H -0.2529 0.5129 0.2783 0.033 Uiso 1 1 calc R
C33B C -0.3376(13) 0.4151(9) 0.3780(10) 0.029(4) Uani 1 1 d .
H33B H -0.3322 0.4366 0.4149 0.035 Uiso 1 1 calc R
H33G H -0.4095 0.4272 0.3686 0.035 Uiso 1 1 calc R
N34B N -0.3302(10) 0.3279(7) 0.4121(8) 0.030(3) Uani 1 1 d .
C35B C -0.2223(12) 0.3114(10) 0.4241(9) 0.030(4) Uani 1 1 d .
H35B H -0.2164 0.2525 0.4468 0.036 Uiso 1 1 calc R
H35G H -0.2155 0.3313 0.4619 0.036 Uiso 1 1 calc R
C36B C -0.1312(12) 0.3511(8) 0.3489(9) 0.028(4) Uani 1 1 d .
H36B H -0.1355 0.3291 0.3121 0.033 Uiso 1 1 calc R
H36G H -0.0595 0.3393 0.3587 0.033 Uiso 1 1 calc R
C37B C -0.4182(14) 0.2853(10) 0.4840(9) 0.036(4) Uani 1 1 d .
H37B H -0.4893 0.2976 0.4746 0.054 Uiso 1 1 calc R
H37G H -0.4138 0.3022 0.5238 0.054 Uiso 1 1 calc R
H37H H -0.4113 0.2272 0.5027 0.054 Uiso 1 1 calc R
N41B N 0.1490(9) 0.2502(8) 0.3333(7) 0.029(3) Uani 1 1 d .
N42B N 0.3305(9) 0.3543(7) 0.2690(7) 0.021(3) Uani 1 1 d .
C41B C 0.0650(12) 0.1961(10) 0.3611(9) 0.032(4) Uani 1 1 d .
H41B H 0.0026 0.2130 0.3437 0.038 Uiso 1 1 calc R
C42B C 0.0613(14) 0.1145(10) 0.4150(10) 0.043(5) Uani 1 1 d .
H42B H -0.0003 0.0778 0.4313 0.051 Uiso 1 1 calc R
C43B C 0.1497(13) 0.0895(9) 0.4435(10) 0.035(4) Uani 1 1 d .
H43B H 0.1482 0.0363 0.4824 0.042 Uiso 1 1 calc R
C44B C 0.2405(11) 0.1448(10) 0.4132(8) 0.029(4) Uani 1 1 d .
C45B C 0.3391(13) 0.1229(10) 0.4379(9) 0.030(4) Uani 1 1 d .
H45B H 0.3389 0.0704 0.4775 0.036 Uiso 1 1 calc R
C46B C 0.4278(12) 0.1730(9) 0.4074(8) 0.027(3) Uani 1 1 d .
H46B H 0.4908 0.1553 0.4237 0.032 Uiso 1 1 calc R
C47B C 0.4308(12) 0.2558(9) 0.3486(9) 0.024(3) Uani 1 1 d .
C48B C 0.5238(12) 0.3114(10) 0.3105(10) 0.030(4) Uani 1 1 d .
H48B H 0.5899 0.2980 0.3236 0.036 Uiso 1 1 calc R
C49B C 0.5170(12) 0.3856(9) 0.2537(9) 0.029(4) Uani 1 1 d .
H49B H 0.5784 0.4248 0.2274 0.035 Uiso 1 1 calc R
C50B C 0.4191(12) 0.4030(9) 0.2349(9) 0.025(3) Uani 1 1 d .
H50B H 0.4174 0.4543 0.1941 0.030 Uiso 1 1 calc R
C51B C 0.2383(11) 0.2241(9) 0.3599(9) 0.023(3) Uani 1 1 d .
C52B C 0.3349(12) 0.2783(9) 0.3253(8) 0.025(3) Uani 1 1 d .
C1C C -0.1832(18) 0.1775(12) 0.6210(14) 0.056(6) Uani 1 1 d .
C2C C -0.2210(19) 0.1288(12) 0.5984(13) 0.056(6) Uani 1 1 d .
H2C H -0.1771 0.1246 0.5520 0.067 Uiso 1 1 calc R
C3C C -0.318(2) 0.0857(12) 0.6385(13) 0.058(6) Uani 1 1 d .
H3C H -0.3383 0.0478 0.6229 0.070 Uiso 1 1 calc R
C4C C -0.3884(18) 0.0944(12) 0.7005(11) 0.054(5) Uani 1 1 d .
H4C H -0.4604 0.0674 0.7246 0.064 Uiso 1 1 calc R
C5C C -0.356(2) 0.1420(14) 0.7285(15) 0.071(7) Uani 1 1 d .
H5C H -0.4041 0.1462 0.7739 0.085 Uiso 1 1 calc R
C6C C -0.249(2) 0.1864(14) 0.6886(16) 0.071(7) Uani 1 1 d .
H6C H -0.2232 0.2198 0.7069 0.085 Uiso 1 1 calc R
C7C C -0.068(2) 0.2248(18) 0.5762(17) 0.095(9) Uani 1 1 d .
H7C H -0.0228 0.2087 0.6114 0.143 Uiso 1 1 calc R
H8C H -0.0761 0.2828 0.5577 0.143 Uiso 1 1 calc R
H9C H -0.0317 0.2130 0.5310 0.143 Uiso 1 1 calc R
C1D C 0.3178(15) 0.3741(11) -0.1191(9) 0.037(4) Uani 1 1 d .
C2D C 0.3450(15) 0.3316(12) -0.1646(11) 0.050(5) Uani 1 1 d .
H2D H 0.2907 0.3185 -0.1822 0.060 Uiso 1 1 calc R
C3D C 0.4489(19) 0.3083(16) -0.1843(13) 0.074(7) Uani 1 1 d .
H3D H 0.4645 0.2787 -0.2151 0.088 Uiso 1 1 calc R
C4D C 0.5313(17) 0.3255(16) -0.1621(12) 0.066(7) Uani 1 1 d .
H4D H 0.6033 0.3091 -0.1772 0.079 Uiso 1 1 calc R
C5D C 0.5063(16) 0.3670(13) -0.1175(11) 0.057(6) Uani 1 1 d .
H5D H 0.5616 0.3795 -0.1004 0.069 Uiso 1 1 calc R
C6D C 0.3999(17) 0.3918(11) -0.0961(11) 0.049(5) Uani 1 1 d .
H6D H 0.3846 0.4212 -0.0652 0.059 Uiso 1 1 calc R
C7D C 0.2024(17) 0.3963(14) -0.0939(12) 0.058(6) Uani 1 1 d .
H7D H 0.2028 0.4549 -0.1122 0.087 Uiso 1 1 calc R
H8D H 0.1721 0.3698 -0.0364 0.087 Uiso 1 1 calc R
H9D H 0.1567 0.3785 -0.1165 0.087 Uiso 1 1 calc R

loop_
_atom_site_aniso_label
_atom_site_aniso_U_11
_atom_site_aniso_U_22
_atom_site_aniso_U_33
_atom_site_aniso_U_23
_atom_site_aniso_U_13
_atom_site_aniso_U_12
Cu1A 0.0274(10) 0.0209(10) 0.0289(11) -0.0105(8) -0.0091(8) 0.0042(8)
I1A 0.0296(5) 0.0241(5) 0.0312(6) -0.0092(5) -0.0158(5) 0.0041(4)
P1A 0.034(2) 0.020(2) 0.028(2) -0.0088(18) -0.0005(18) 0.0010(17)
C11A 0.044(11) 0.036(10) 0.066(14) -0.030(10) -0.008(10) 0.011(8)
N11A 0.040(8) 0.016(7) 0.051(9) -0.009(7) -0.007(7) 0.004(6)
C12A 0.033(9) 0.025(9) 0.035(10) 0.003(8) 0.000(8) 0.003(7)
C13A 0.044(10) 0.020(8) 0.045(11) -0.008(8) -0.019(8) -0.002(7)
N14A 0.049(9) 0.028(8) 0.042(9) -0.011(7) -0.018(7) 0.004(7)
C15A 0.041(10) 0.023(8) 0.038(10) -0.008(8) -0.020(8) 0.009(7)
C16A 0.034(9) 0.036(10) 0.044(11) -0.018(8) -0.016(8) 0.000(8)
C17A 0.066(13) 0.028(10) 0.050(12) -0.017(9) -0.028(10) 0.010(9)
C21A 0.049(11) 0.024(9) 0.032(10) -0.014(8) 0.007(8) -0.003(8)
N21A 0.057(10) 0.027(8) 0.030(8) -0.017(7) -0.003(7) 0.002(7)
C22A 0.077(14) 0.025(9) 0.045(11) -0.019(9) -0.017(10) 0.006(9)
C23A 0.17(3) 0.047(13) 0.060(15) -0.035(12) -0.073(17) 0.028(15)
N24A 0.35(4) 0.056(13) 0.095(17) -0.050(13) -0.16(2) 0.08(2)
C25A 0.19(3) 0.048(14) 0.062(16) -0.028(12) -0.078(19) 0.028(17)
C26A 0.16(2) 0.029(11) 0.019(10) -0.017(8) -0.013(12) 0.018(13)
C27A 0.20(3) 0.057(16) 0.09(2) -0.032(15) -0.09(2) 0.012(19)
C31A 0.035(9) 0.017(8) 0.053(11) -0.008(8) -0.012(8) 0.013(7)
N31A 0.032(8) 0.021(7) 0.042(9) 0.000(6) -0.003(7) 0.007(6)
C32A 0.046(11) 0.025(9) 0.050(12) -0.001(9) 0.007(9) 0.015(8)
C33A 0.040(10) 0.032(10) 0.043(11) -0.007(9) 0.000(9) 0.006(8)
N34A 0.025(7) 0.039(8) 0.035(8) -0.016(7) -0.004(6) 0.009(6)
C35A 0.028(9) 0.027(9) 0.047(11) -0.013(8) -0.011(8) 0.004(7)
C36A 0.029(9) 0.025(9) 0.063(12) -0.020(9) -0.018(9) 0.010(7)
C37A 0.031(10) 0.053(12) 0.063(13) -0.005(10) -0.024(10) 0.014(9)
N41A 0.021(7) 0.030(7) 0.028(7) -0.016(6) -0.011(5) 0.004(5)
N42A 0.022(6) 0.040(8) 0.018(6) -0.017(6) -0.008(5) -0.002(6)
C41A 0.026(8) 0.026(8) 0.035(9) -0.007(7) -0.024(7) 0.001(6)
C42A 0.030(9) 0.028(9) 0.037(10) -0.017(8) -0.007(7) -0.013(7)
C43A 0.027(9) 0.042(10) 0.032(9) -0.016(8) -0.010(7) 0.002(7)
C44A 0.028(8) 0.035(9) 0.027(9) -0.016(8) -0.007(7) 0.007(7)
C45A 0.026(8) 0.032(9) 0.034(9) -0.015(8) -0.012(7) 0.014(7)
C47A 0.028(8) 0.018(7) 0.019(8) -0.008(6) -0.002(6) 0.013(6)
C48A 0.024(8) 0.021(8) 0.048(11) -0.012(8) -0.010(8) 0.007(7)
C49A 0.050(11) 0.011(7) 0.033(9) -0.004(7) -0.015(8) -0.009(7)
C50A 0.033(9) 0.006(7) 0.041(10) -0.010(7) -0.010(7) 0.005(6)
C51A 0.029(8) 0.026(8) 0.015(7) -0.013(6) -0.009(6) 0.003(6)
C52A 0.025(8) 0.022(8) 0.023(8) 0.000(7) 0.006(7) 0.011(6)
Cu1B 0.0229(10) 0.0239(10) 0.0334(11) -0.0074(9) -0.0120(8) 0.0018(8)
I1B 0.0297(6) 0.0257(6) 0.0299(6) -0.0059(5) -0.0150(5) 0.0043(4)
P1B 0.0200(19) 0.024(2) 0.027(2) -0.0073(17) -0.0083(17) -0.0003(16)
C11B 0.031(9) 0.026(8) 0.035(9) -0.011(7) -0.012(7) 0.005(7)
N11B 0.032(7) 0.020(7) 0.039(8) -0.008(6) -0.016(6) 0.004(6)
C12B 0.040(10) 0.040(10) 0.040(11) -0.018(9) -0.008(8) -0.003(8)
C13B 0.069(14) 0.033(10) 0.039(11) -0.016(9) 0.003(10) -0.007(9)
N14B 0.048(9) 0.030(8) 0.042(9) -0.012(7) -0.007(7) 0.005(7)
C15B 0.046(11) 0.058(13) 0.063(13) -0.030(11) -0.031(10) 0.023(10)
C16B 0.037(10) 0.056(12) 0.042(10) -0.028(9) -0.027(8) 0.019(9)
C17B 0.059(14) 0.032(11) 0.085(17) -0.010(11) 0.018(12) 0.008(10)
C21B 0.026(8) 0.024(8) 0.047(10) -0.012(8) -0.014(8) 0.006(7)
N21B 0.024(7) 0.029(7) 0.032(7) -0.008(6) -0.019(6) 0.004(6)
C22B 0.038(10) 0.034(9) 0.042(10) -0.020(8) -0.022(8) 0.012(8)
C23B 0.040(11) 0.062(13) 0.058(13) -0.046(11) -0.011(9) 0.006(9)
N24B 0.049(9) 0.057(10) 0.047(9) -0.033(8) -0.036(8) 0.027(8)
C25B 0.051(11) 0.049(11) 0.031(9) -0.017(9) -0.028(9) 0.025(9)
C26B 0.032(9) 0.032(9) 0.037(10) -0.013(8) -0.011(8) 0.006(7)
C27B 0.052(13) 0.103(18) 0.087(17) -0.070(15) -0.050(12) 0.031(12)
C31B 0.025(8) 0.031(9) 0.031(9) -0.009(7) -0.012(7) 0.004(7)
N31B 0.019(6) 0.024(7) 0.036(8) -0.014(6) -0.009(6) 0.001(5)
C32B 0.023(8) 0.019(8) 0.045(10) -0.016(7) -0.014(7) 0.007(6)
C33B 0.034(9) 0.024(8) 0.042(10) -0.023(8) -0.016(8) 0.009(7)
N34B 0.031(7) 0.021(7) 0.035(8) -0.011(6) -0.006(6) 0.001(6)
C35B 0.034(9) 0.030(9) 0.025(9) -0.009(7) -0.013(7) 0.002(7)
C36B 0.031(9) 0.012(7) 0.043(10) -0.007(7) -0.023(8) 0.004(6)
C37B 0.043(10) 0.035(10) 0.025(9) -0.015(8) 0.000(8) -0.007(8)
N41B 0.011(6) 0.042(8) 0.031(8) -0.017(7) 0.003(5) -0.012(5)
N42B 0.022(6) 0.020(6) 0.026(7) -0.010(6) -0.014(5) 0.006(5)
C41B 0.019(8) 0.037(9) 0.035(9) -0.009(8) -0.012(7) -0.004(7)
C42B 0.041(10) 0.022(9) 0.041(11) 0.014(8) -0.017(9) -0.012(8)
C43B 0.036(9) 0.019(8) 0.033(9) -0.004(7) 0.002(8) -0.004(7)
C44B 0.012(7) 0.042(10) 0.013(8) 0.005(7) 0.000(6) 0.001(7)
C45B 0.035(9) 0.035(9) 0.019(8) -0.012(7) -0.009(7) 0.010(7)
C46B 0.025(8) 0.029(9) 0.019(8) -0.004(7) -0.009(6) 0.005(7)
C47B 0.021(8) 0.031(9) 0.022(8) -0.012(7) -0.011(6) 0.006(6)
C48B 0.024(8) 0.038(10) 0.042(10) -0.026(8) -0.018(7) 0.011(7)
C49B 0.021(8) 0.026(8) 0.039(10) -0.013(8) -0.006(7) -0.007(6)
C50B 0.025(8) 0.016(7) 0.028(8) -0.005(7) -0.006(7) 0.001(6)
C51B 0.013(7) 0.023(8) 0.035(9) -0.011(7) -0.010(6) 0.000(6)
C52B 0.020(8) 0.031(9) 0.016(7) -0.007(7) 0.001(6) -0.002(6)
C1C 0.068(14) 0.034(11) 0.071(15) -0.008(11) -0.047(13) 0.006(10)
C2C 0.074(15) 0.040(12) 0.064(14) -0.018(11) -0.043(12) 0.012(11)
C3C 0.086(17) 0.033(11) 0.054(14) -0.016(10) -0.023(12) 0.001(11)
C4C 0.065(14) 0.048(12) 0.036(11) -0.004(10) -0.020(10) -0.004(10)
C5C 0.085(18) 0.063(15) 0.070(16) -0.031(13) -0.030(14) 0.038(14)
C6C 0.11(2) 0.056(14) 0.089(19) -0.044(14) -0.069(17) 0.038(14)
C7C 0.062(16) 0.11(2) 0.11(2) -0.037(19) -0.048(16) 0.000(16)
C1D 0.048(11) 0.046(11) 0.019(8) -0.012(8) -0.018(8) 0.002(8)
C2D 0.042(11) 0.068(14) 0.041(11) -0.019(10) -0.026(9) 0.021(10)
C3D 0.073(16) 0.12(2) 0.051(14) -0.050(15) -0.030(12) 0.042(15)
C4D 0.041(12) 0.11(2) 0.044(13) -0.041(14) -0.006(10) 0.019(12)
C5D 0.034(11) 0.072(15) 0.038(11) 0.001(11) -0.009(9) -0.003(10)
C6D 0.066(14) 0.034(10) 0.039(11) -0.006(9) -0.019(10) -0.005(9)
C7D 0.066(14) 0.074(15) 0.049(13) -0.033(12) -0.031(11) 0.020(12)

loop_
_atom_type_symbol
_atom_type_description
_atom_type_scat_dispersion_real
_atom_type_scat_dispersion_imag
_atom_type_scat_source
C C 0.0033 0.0016 'International Tables Vol C Tables 4.2.6.8 and 6.1.1.4'
H H 0.0000 0.0000 'International Tables Vol C Tables 4.2.6.8 and 6.1.1.4'
N N 0.0061 0.0033 'International Tables Vol C Tables 4.2.6.8 and 6.1.1.4'
P P 0.1023 0.0942 'International Tables Vol C Tables 4.2.6.8 and 6.1.1.4'
Cu Cu 0.3201 1.2651 'International Tables Vol C Tables 4.2.6.8 and 6.1.1.4'
I I -0.4742 1.8119 'International Tables Vol C Tables 4.2.6.8 and 6.1.1.4'

loop_
_geom_angle_atom_site_label_1
_geom_angle_atom_site_label_2
_geom_angle_atom_site_label_3
_geom_angle
N42A Cu1A N41A 80.8(5)
N42A Cu1A P1A 130.1(4)
N41A Cu1A P1A 115.4(4)
N42A Cu1A I1A 109.8(3)
N41A Cu1A I1A 118.1(3)
P1A Cu1A I1A 102.80(14)
C21A P1A C11A 101.6(8)
C21A P1A C31A 99.9(8)
C11A P1A C31A 99.6(8)
C21A P1A Cu1A 124.9(6)
C11A P1A Cu1A 109.5(6)
C31A P1A Cu1A 117.5(6)
N11A C11A P1A 114.6(13)
N11A C11A H11A 108.6
P1A C11A H11A 108.6
N11A C11A H11E 108.6
P1A C11A H11E 108.6
H11A C11A H11E 107.6
C12A N11A C11A 112.3(14)
C12A N11A C16A 109.1(13)
C11A N11A C16A 114.9(15)
N11A C12A C13A 111.6(14)
N11A C12A H12A 109.3
C13A C12A H12A 109.3
N11A C12A H12E 109.3
C13A C12A H12E 109.3
H12A C12A H12E 108.0
N14A C13A C12A 110.9(15)
N14A C13A H13A 109.5
C12A C13A H13A 109.5
N14A C13A H13E 109.5
C12A C13A H13E 109.5
H13A C13A H13E 108.0
C13A N14A C15A 110.1(13)
C13A N14A C17A 109.7(14)
C15A N14A C17A 110.9(14)
N14A C15A C16A 109.7(13)
N14A C15A H15A 109.7
C16A C15A H15A 109.7
N14A C15A H15E 109.7
C16A C15A H15E 109.7
H15A C15A H15E 108.2
N11A C16A C15A 108.9(14)
N11A C16A H16A 109.9
C15A C16A H16A 109.9
N11A C16A H16E 109.9
C15A C16A H16E 109.9
H16A C16A H16E 108.3
N14A C17A H17A 109.5
N14A C17A H17E 109.5
H17A C17A H17E 109.5
N14A C17A H17F 109.5
H17A C17A H17F 109.5
H17E C17A H17F 109.5
N21A C21A P1A 114.5(11)
N21A C21A H21A 108.6
P1A C21A H21A 108.6
N21A C21A H21E 108.6
P1A C21A H21E 108.6
H21A C21A H21E 107.6
C21A N21A C26A 112.3(16)
C21A N21A C22A 109.8(14)
C26A N21A C22A 108.4(14)
N21A C22A C23A 109.8(16)
N21A C22A H22A 109.7
C23A C22A H22A 109.7
N21A C22A H22E 109.7
C23A C22A H22E 109.7
H22A C22A H22E 108.2
N24A C23A C22A 111(2)
N24A C23A H23A 109.5
C22A C23A H23A 109.5
N24A C23A H23E 109.5
C22A C23A H23E 109.5
H23A C23A H23E 108.1
C27A N24A C23A 120(2)
C27A N24A C25A 119(2)
C23A N24A C25A 109.8(18)
C26A C25A N24A 109(2)
C26A C25A H25A 109.9
N24A C25A H25A 109.9
C26A C25A H25E 109.9
N24A C25A H25E 109.9
H25A C25A H25E 108.3
C25A C26A N21A 114(2)
C25A C26A H26A 108.6
N21A C26A H26A 108.6
C25A C26A H26E 108.6
N21A C26A H26E 108.6
H26A C26A H26E 107.6
N24A C27A H27A 109.5
N24A C27A H27E 109.5
H27A C27A H27E 109.5
N24A C27A H27F 109.5
H27A C27A H27F 109.5
H27E C27A H27F 109.5
N31A C31A P1A 113.8(12)
N31A C31A H31A 108.8
P1A C31A H31A 108.8
N31A C31A H31E 108.8
P1A C31A H31E 108.8
H31A C31A H31E 107.7
C32A N31A C31A 112.7(13)
C32A N31A C36A 109.9(14)
C31A N31A C36A 111.7(13)
N31A C32A C33A 110.4(15)
N31A C32A H32A 109.6
C33A C32A H32A 109.6
N31A C32A H32E 109.6
C33A C32A H32E 109.6
H32A C32A H32E 108.1
N34A C33A C32A 109.3(14)
N34A C33A H33A 109.8
C32A C33A H33A 109.8
N34A C33A H33E 109.8
C32A C33A H33E 109.8
H33A C33A H33E 108.3
C35A N34A C37A 110.2(13)
C35A N34A C33A 107.6(13)
C37A N34A C33A 110.0(14)
N34A C35A C36A 113.3(14)
N34A C35A H35A 108.9
C36A C35A H35A 108.9
N34A C35A H35E 108.9
C36A C35A H35E 108.9
H35A C35A H35E 107.7
N31A C36A C35A 109.6(14)
N31A C36A H36A 109.8
C35A C36A H36A 109.8
N31A C36A H36E 109.8
C35A C36A H36E 109.8
H36A C36A H36E 108.2
N34A C37A H37A 109.5
N34A C37A H37E 109.5
H37A C37A H37E 109.5
N34A C37A H37F 109.5
H37A C37A H37F 109.5
H37E C37A H37F 109.5
C41A N41A C51A 117.3(12)
C41A N41A Cu1A 130.8(10)
C51A N41A Cu1A 111.6(9)
C50A N42A C52A 115.7(13)
C50A N42A Cu1A 131.0(10)
C52A N42A Cu1A 113.3(9)
N41A C41A C42A 123.7(14)
N41A C41A H41A 118.1
C42A C41A H41A 118.1
C43A C42A C41A 119.1(14)
C43A C42A H42A 120.5
C41A C42A H42A 120.5
C42A C43A C44A 118.7(15)
C42A C43A H43A 120.6
C44A C43A H43A 120.6
C51A C44A C43A 118.8(14)
C51A C44A C45A 119.2(14)
C43A C44A C45A 122.0(14)
C44A C45A C46A 119.9(14)
C44A C45A H45A 120.1
C46A C45A H45A 120.1
C47A C46A C45A 118.7(14)
C47A C46A H46A 120.7
C45A C46A H46A 120.7
C46A C47A C48A 121.8(14)
C46A C47A C52A 122.5(15)
C48A C47A C52A 115.5(14)
C49A C48A C47A 120.4(14)
C49A C48A H48A 119.8
C47A C48A H48A 119.8
C48A C49A C50A 118.8(15)
C48A C49A H49A 120.6
C50A C49A H49A 120.6
N42A C50A C49A 124.8(15)
N42A C50A H50A 117.6
C49A C50A H50A 117.6
N41A C51A C44A 122.3(13)
N41A C51A C52A 118.0(12)
C44A C51A C52A 119.6(13)
N42A C52A C47A 124.6(14)
N42A C52A C51A 115.8(13)
C47A C52A C51A 119.6(14)
N41B Cu1B N42B 81.3(5)
N41B Cu1B P1B 131.9(4)
N42B Cu1B P1B 121.6(3)
N41B Cu1B I1B 108.4(4)
N42B Cu1B I1B 107.9(3)
P1B Cu1B I1B 103.52(14)
C21B P1B C31B 100.0(7)
C21B P1B C11B 100.2(8)
C31B P1B C11B 101.5(7)
C21B P1B Cu1B 126.1(5)
C31B P1B Cu1B 117.0(6)
C11B P1B Cu1B 108.3(5)
N11B C11B P1B 114.8(11)
N11B C11B H11B 108.6
P1B C11B H11B 108.6
N11B C11B H11G 108.6
P1B C11B H11G 108.6
H11B C11B H11G 107.5
C12B N11B C16B 109.4(13)
C12B N11B C11B 112.6(13)
C16B N11B C11B 114.4(13)
N11B C12B C13B 111.1(15)
N11B C12B H12B 109.4
C13B C12B H12B 109.4
N11B C12B H12G 109.4
C13B C12B H12G 109.4
H12B C12B H12G 108.0
N14B C13B C12B 109.7(15)
N14B C13B H13B 109.7
C12B C13B H13B 109.7
N14B C13B H13G 109.7
C12B C13B H13G 109.7
H13B C13B H13G 108.2
C13B N14B C17B 111.1(17)
C13B N14B C15B 111.7(14)
C17B N14B C15B 110.9(16)
N14B C15B C16B 110.8(15)
N14B C15B H15B 109.5
C16B C15B H15B 109.5
N14B C15B H15G 109.5
C16B C15B H15G 109.5
H15B C15B H15G 108.1
N11B C16B C15B 109.5(14)
N11B C16B H16B 109.8
C15B C16B H16B 109.8
N11B C16B H16G 109.8
C15B C16B H16G 109.8
H16B C16B H16G 108.2
N14B C17B H17B 109.5
N14B C17B H17G 109.5
H17B C17B H17G 109.5
N14B C17B H17H 109.5
H17B C17B H17H 109.5
H17G C17B H17H 109.5
N21B C21B P1B 111.5(11)
N21B C21B H21B 109.3
P1B C21B H21B 109.3
N21B C21B H21G 109.3
P1B C21B H21G 109.3
H21B C21B H21G 108.0
C21B N21B C26B 111.8(12)
C21B N21B C22B 113.7(12)
C26B N21B C22B 108.0(12)
N21B C22B C23B 108.4(13)
N21B C22B H22B 110.0
C23B C22B H22B 110.0
N21B C22B H22G 110.0
C23B C22B H22G 110.0
H22B C22B H22G 108.4
N24B C23B C22B 112.5(16)
N24B C23B H23B 109.1
C22B C23B H23B 109.1
N24B C23B H23G 109.1
C22B C23B H23G 109.1
H23B C23B H23G 107.8
C23B N24B C27B 111.1(16)
C23B N24B C25B 110.7(13)
C27B N24B C25B 109.7(14)
N24B C25B C26B 111.8(14)
N24B C25B H25B 109.3
C26B C25B H25B 109.3
N24B C25B H25G 109.3
C26B C25B H25G 109.3
H25B C25B H25G 107.9
N21B C26B C25B 109.9(13)
N21B C26B H26B 109.7
C25B C26B H26B 109.7
N21B C26B H26G 109.7
C25B C26B H26G 109.7
H26B C26B H26G 108.2
N24B C27B H27B 109.5
N24B C27B H27G 109.5
H27B C27B H27G 109.5
N24B C27B H27H 109.5
H27B C27B H27H 109.5
H27G C27B H27H 109.5
N31B C31B P1B 113.9(11)
N31B C31B H31B 108.8
P1B C31B H31B 108.8
N31B C31B H31G 108.8
P1B C31B H31G 108.8
H31B C31B H31G 107.7
C31B N31B C32B 112.8(12)
C31B N31B C36B 113.0(12)
C32B N31B C36B 107.4(11)
N31B C32B C33B 112.2(13)
N31B C32B H32B 109.2
C33B C32B H32B 109.2
N31B C32B H32G 109.2
C33B C32B H32G 109.2
H32B C32B H32G 107.9
N34B C33B C32B 109.5(12)
N34B C33B H33B 109.8
C32B C33B H33B 109.8
N34B C33B H33G 109.8
C32B C33B H33G 109.8
H33B C33B H33G 108.2
C37B N34B C33B 113.1(13)
C37B N34B C35B 111.0(13)
C33B N34B C35B 108.8(12)
N34B C35B C36B 111.2(12)
N34B C35B H35B 109.4
C36B C35B H35B 109.4
N34B C35B H35G 109.4
C36B C35B H35G 109.4
H35B C35B H35G 108.0
C35B C36B N31B 110.9(13)
C35B C36B H36B 109.5
N31B C36B H36B 109.5
C35B C36B H36G 109.5
N31B C36B H36G 109.5
H36B C36B H36G 108.1
N34B C37B H37B 109.5
N34B C37B H37G 109.5
H37B C37B H37G 109.5
N34B C37B H37H 109.5
H37B C37B H37H 109.5
H37G C37B H37H 109.5
C41B N41B C51B 116.6(14)
C41B N41B Cu1B 131.7(11)
C51B N41B Cu1B 111.7(9)
C50B N42B C52B 117.5(12)
C50B N42B Cu1B 130.8(10)
C52B N42B Cu1B 111.7(9)
N41B C41B C42B 124.5(15)
N41B C41B H41B 117.8
C42B C41B H41B 117.8
C43B C42B C41B 118.6(15)
C43B C42B H42B 120.7
C41B C42B H42B 120.7
C42B C43B C44B 117.8(14)
C42B C43B H43B 121.1
C44B C43B H43B 121.1
C51B C44B C43B 120.3(13)
C51B C44B C45B 118.1(14)
C43B C44B C45B 121.6(14)
C46B C45B C44B 122.6(15)
C46B C45B H45B 118.7
C44B C45B H45B 118.7
C45B C46B C47B 121.0(14)
C45B C46B H46B 119.5
C47B C46B H46B 119.5
C48B C47B C52B 118.5(14)
C48B C47B C46B 124.4(13)
C52B C47B C46B 116.9(13)
C49B C48B C47B 118.4(14)
C49B C48B H48B 120.8
C47B C48B H48B 120.8
C48B C49B C50B 119.4(14)
C48B C49B H49B 120.3
C50B C49B H49B 120.3
N42B C50B C49B 124.7(14)
N42B C50B H50B 117.7
C49B C50B H50B 117.7
N41B C51B C44B 122.2(13)
N41B C51B C52B 118.1(13)
C44B C51B C52B 119.4(13)
N42B C52B C47B 121.4(13)
N42B C52B C51B 116.9(13)
C47B C52B C51B 121.7(14)
C2C C1C C6C 120(2)
C2C C1C C7C 122(2)
C6C C1C C7C 118(2)
C1C C2C C3C 122(2)
C1C C2C H2C 118.8
C3C C2C H2C 118.8
C2C C3C C4C 122(2)
C2C C3C H3C 119.2
C4C C3C H3C 119.2
C3C C4C C5C 120(2)
C3C C4C H4C 120.1
C5C C4C H4C 120.1
C4C C5C C6C 119(2)
C4C C5C H5C 120.3
C6C C5C H5C 120.3
C1C C6C C5C 117(2)
C1C C6C H6C 121.7
C5C C6C H6C 121.7
C1C C7C H7C 109.5
C1C C7C H8C 109.5
H7C C7C H8C 109.5
C1C C7C H9C 109.5
H7C C7C H9C 109.5
H8C C7C H9C 109.5
C6D C1D C2D 117.0(18)
C6D C1D C7D 122.2(17)
C2D C1D C7D 120.7(16)
C3D C2D C1D 121(2)
C3D C2D H2D 119.7
C1D C2D H2D 119.7
C4D C3D C2D 123(2)
C4D C3D H3D 118.4
C2D C3D H3D 118.4
C5D C4D C3D 117(2)
C5D C4D H4D 121.4
C3D C4D H4D 121.4
C4D C5D C6D 121(2)
C4D C5D H5D 119.5
C6D C5D H5D 119.5
C1D C6D C5D 121(2)
C1D C6D H6D 119.5
C5D C6D H6D 119.5
C1D C7D H7D 109.5
C1D C7D H8D 109.5
H7D C7D H8D 109.5
C1D C7D H9D 109.5
H7D C7D H9D 109.5
H8D C7D H9D 109.5

loop_
_geom_bond_atom_site_label_1
_geom_bond_atom_site_label_2
_geom_bond_distance
Cu1A N42A 2.072(13)
Cu1A N41A 2.092(12)
Cu1A P1A 2.209(4)
Cu1A I1A 2.615(2)
P1A C21A 1.834(17)
P1A C11A 1.839(19)
P1A C31A 1.867(17)
C11A N11A 1.44(2)
C11A H11A 0.9900
C11A H11E 0.9900
N11A C12A 1.45(2)
N11A C16A 1.48(2)
C12A C13A 1.50(2)
C12A H12A 0.9900
C12A H12E 0.9900
C13A N14A 1.46(2)
C13A H13A 0.9900
C13A H13E 0.9900
N14A C15A 1.46(2)
N14A C17A 1.47(2)
C15A C16A 1.51(2)
C15A H15A 0.9900
C15A H15E 0.9900
C16A H16A 0.9900
C16A H16E 0.9900
C17A H17A 0.9800
C17A H17E 0.9800
C17A H17F 0.9800
C21A N21A 1.43(2)
C21A H21A 0.9900
C21A H21E 0.9900
N21A C26A 1.46(2)
N21A C22A 1.47(2)
C22A C23A 1.49(3)
C22A H22A 0.9900
C22A H22E 0.9900
C23A N24A 1.43(3)
C23A H23A 0.9900
C23A H23E 0.9900
N24A C27A 1.26(3)
N24A C25A 1.47(3)
C25A C26A 1.44(3)
C25A H25A 0.9900
C25A H25E 0.9900
C26A H26A 0.9900
C26A H26E 0.9900
C27A H27A 0.9800
C27A H27E 0.9800
C27A H27F 0.9800
C31A N31A 1.45(2)
C31A H31A 0.9900
C31A H31E 0.9900
N31A C32A 1.46(2)
N31A C36A 1.47(2)
C32A C33A 1.49(2)
C32A H32A 0.9900
C32A H32E 0.9900
C33A N34A 1.47(2)
C33A H33A 0.9900
C33A H33E 0.9900
N34A C35A 1.453(19)
N34A C37A 1.46(2)
C35A C36A 1.49(2)
C35A H35A 0.9900
C35A H35E 0.9900
C36A H36A 0.9900
C36A H36E 0.9900
C37A H37A 0.9800
C37A H37E 0.9800
C37A H37F 0.9800
N41A C41A 1.332(18)
N41A C51A 1.371(18)
N42A C50A 1.312(18)
N42A C52A 1.379(19)
C41A C42A 1.42(2)
C41A H41A 0.9500
C42A C43A 1.37(2)
C42A H42A 0.9500
C43A C44A 1.41(2)
C43A H43A 0.9500
C44A C51A 1.41(2)
C44A C45A 1.45(2)
C45A C46A 1.46(2)
C45A H45A 0.9500
C46A C47A 1.37(2)
C46A H46A 0.9500
C47A C48A 1.41(2)
C47A C52A 1.41(2)
C48A C49A 1.37(2)
C48A H48A 0.9500
C49A C50A 1.39(2)
C49A H49A 0.9500
C50A H50A 0.9500
C51A C52A 1.45(2)
Cu1B N41B 2.063(13)
Cu1B N42B 2.085(11)
Cu1B P1B 2.197(4)
Cu1B I1B 2.619(2)
P1B C21B 1.816(17)
P1B C31B 1.836(15)
P1B C11B 1.843(16)
C11B N11B 1.472(19)
C11B H11B 0.9900
C11B H11G 0.9900
N11B C12B 1.45(2)
N11B C16B 1.45(2)
C12B C13B 1.51(2)
C12B H12B 0.9900
C12B H12G 0.9900
C13B N14B 1.44(2)
C13B H13B 0.9900
C13B H13G 0.9900
N14B C17B 1.47(2)
N14B C15B 1.47(2)
C15B C16B 1.50(2)
C15B H15B 0.9900
C15B H15G 0.9900
C16B H16B 0.9900
C16B H16G 0.9900
C17B H17B 0.9800
C17B H17G 0.9800
C17B H17H 0.9800
C21B N21B 1.459(19)
C21B H21B 0.9900
C21B H21G 0.9900
N21B C26B 1.466(19)
N21B C22B 1.49(2)
C22B C23B 1.51(2)
C22B H22B 0.9900
C22B H22G 0.9900
C23B N24B 1.43(2)
C23B H23B 0.9900
C23B H23G 0.9900
N24B C27B 1.46(2)
N24B C25B 1.48(2)
C25B C26B 1.51(2)
C25B H25B 0.9900
C25B H25G 0.9900
C26B H26B 0.9900
C26B H26G 0.9900
C27B H27B 0.9800
C27B H27G 0.9800
C27B H27H 0.9800
C31B N31B 1.432(19)
C31B H31B 0.9900
C31B H31G 0.9900
N31B C32B 1.453(18)
N31B C36B 1.491(18)
C32B C33B 1.50(2)
C32B H32B 0.9900
C32B H32G 0.9900
C33B N34B 1.461(19)
C33B H33B 0.9900
C33B H33G 0.9900
N34B C37B 1.439(19)
N34B C35B 1.466(19)
C35B C36B 1.49(2)
C35B H35B 0.9900
C35B H35G 0.9900
C36B H36B 0.9900
C36B H36G 0.9900
C37B H37B 0.9800
C37B H37G 0.9800
C37B H37H 0.9800
N41B C41B 1.320(19)
N41B C51B 1.380(18)
N42B C50B 1.294(18)
N42B C52B 1.380(18)
C41B C42B 1.42(2)
C41B H41B 0.9500
C42B C43B 1.39(2)
C42B H42B 0.9500
C43B C44B 1.39(2)
C43B H43B 0.9500
C44B C51B 1.39(2)
C44B C45B 1.47(2)
C45B C46B 1.31(2)
C45B H45B 0.9500
C46B C47B 1.46(2)
C46B H46B 0.9500
C47B C48B 1.40(2)
C47B C52B 1.42(2)
C48B C49B 1.37(2)
C48B H48B 0.9500
C49B C50B 1.40(2)
C49B H49B 0.9500
C50B H50B 0.9500
C51B C52B 1.43(2)
C1C C2C 1.33(3)
C1C C6C 1.41(3)
C1C C7C 1.55(3)
C2C C3C 1.33(3)
C2C H2C 0.9500
C3C C4C 1.35(3)
C3C H3C 0.9500
C4C C5C 1.36(3)
C4C H4C 0.9500
C5C C6C 1.45(3)
C5C H5C 0.9500
C6C H6C 0.9500
C7C H7C 0.9800
C7C H8C 0.9800
C7C H9C 0.9800
C1D C6D 1.37(2)
C1D C2D 1.39(3)
C1D C7D 1.50(3)
C2D C3D 1.36(3)
C2D H2D 0.9500
C3D C4D 1.36(3)
C3D H3D 0.9500
C4D C5D 1.36(3)
C4D H4D 0.9500
C5D C6D 1.41(3)
C5D H5D 0.9500
C6D H6D 0.9500
C7D H7D 0.9800
C7D H8D 0.9800
C7D H9D 0.9800
